data_2221684
loop_
_publ_author_name
'Nordschild, Simon'
'Wohlgemuth, D.'
'Bolte, Michael'

_publ_section_title
;
 (Biphenyl-2-yl)bromidobis(2-methyltetrahydrofuran-\k<i>O</i>)magnesium(II)
;
_journal_coeditor_code HB2933
_journal_issue 5
_journal_name_full 'Acta Crystallographica Section E'
_journal_page_first m493
_journal_paper_doi 10.1107/S1600536809012185
_journal_volume 65
_journal_year 2009
_chemical_formula_iupac '[Mg Br (C12 H9) (C5 H10 O)2]'
_chemical_formula_moiety 'C22 H29 Br Mg O2'
_chemical_formula_sum 'C22 H29 Br Mg O2'
_chemical_formula_weight 429.67
_chemical_name_systematic
;
(Biphenyl-2-yl)bromidobis(2-methyltetrahydrofuran-\k<i>O</i>)magnesium(II)
;
_space_group_IT_number 14
_symmetry_cell_setting monoclinic
_symmetry_space_group_name_Hall '-P 2yn'
_symmetry_space_group_name_H-M 'P 1 21/n 1'
_atom_sites_solution_hydrogens geom
_atom_sites_solution_primary direct
_atom_sites_solution_secondary difmap
_audit_creation_method SHELXL-97
_cell_angle_alpha 90.00
_cell_angle_beta 103.757(4)
_cell_angle_gamma 90.00
_cell_formula_units_Z 4
_cell_length_a 11.6887(5)
_cell_length_b 16.8061(9)
_cell_length_c 11.7888(5)
_cell_measurement_reflns_used 40381
_cell_measurement_temperature 173(2)
_cell_measurement_theta_max 26.6
_cell_measurement_theta_min 3.6
_cell_volume 2249.38(19)
_computing_cell_refinement 'X-AREA (Stoe & Cie, 2001)'
_computing_data_collection 'X-AREA (Stoe & Cie, 2001)'
_computing_data_reduction 'X-AREA (Stoe & Cie, 2001)'
_computing_molecular_graphics 'XP in SHELXTL-Plus (Sheldrick, 2008)'
_computing_publication_material 'SHELXL97 (Sheldrick, 2008)'
_computing_structure_refinement 'SHELXL97 (Sheldrick, 2008)'
_computing_structure_solution 'SHELXS97 (Sheldrick, 2008)'
_diffrn_ambient_temperature 173(2)
_diffrn_measured_fraction_theta_full 0.997
_diffrn_measured_fraction_theta_max 0.998
_diffrn_measurement_device_type 'Stoe IPDSII two-circle'
_diffrn_measurement_method \w
_diffrn_radiation_monochromator graphite
_diffrn_radiation_source 'fine-focus sealed tube'
_diffrn_radiation_type MoK\a
_diffrn_radiation_wavelength 0.71073
_diffrn_reflns_av_R_equivalents 0.0694
_diffrn_reflns_av_sigmaI/netI 0.0239
_diffrn_reflns_limit_h_max 14
_diffrn_reflns_limit_h_min -14
_diffrn_reflns_limit_k_max 20
_diffrn_reflns_limit_k_min -20
_diffrn_reflns_limit_l_max 14
_diffrn_reflns_limit_l_min -14
_diffrn_reflns_number 54470
_diffrn_reflns_theta_full 25.00
_diffrn_reflns_theta_max 25.35
_diffrn_reflns_theta_min 3.56
_diffrn_standards_number 0
_exptl_absorpt_coefficient_mu 1.867
_exptl_absorpt_correction_T_max 0.6424
_exptl_absorpt_correction_T_min 0.6135
_exptl_absorpt_correction_type multi-scan
_exptl_absorpt_process_details '(MULABS; Spek, 2003; Blessing, 1995)'
_exptl_crystal_colour colourless
_exptl_crystal_density_diffrn 1.269
_exptl_crystal_density_method 'not measured'
_exptl_crystal_description block
_exptl_crystal_F_000 896
_exptl_crystal_size_max 0.29
_exptl_crystal_size_mid 0.28
_exptl_crystal_size_min 0.26
_refine_diff_density_max 0.761
_refine_diff_density_min -0.407
_refine_ls_extinction_coef 0.0043(6)
_refine_ls_extinction_expression Fc^*^=kFc[1+0.001xFc^2^\l^3^/sin(2\q)]^-1/4^
_refine_ls_extinction_method 'SHELXL97 (Sheldrick, 2008)'
_refine_ls_goodness_of_fit_ref 1.045
_refine_ls_hydrogen_treatment constr
_refine_ls_matrix_type full
_refine_ls_number_parameters 236
_refine_ls_number_reflns 4107
_refine_ls_number_restraints 0
_refine_ls_restrained_S_all 1.045
_refine_ls_R_factor_all 0.0562
_refine_ls_R_factor_gt 0.0453
_refine_ls_shift/su_max 0.000
_refine_ls_shift/su_mean 0.000
_refine_ls_structure_factor_coef Fsqd
_refine_ls_weighting_details 'calc w=1/[\s^2^(Fo^2^)+(0.0462P)^2^+2.3133P] where P=(Fo^2^+2Fc^2^)/3'
_refine_ls_weighting_scheme calc
_refine_ls_wR_factor_gt 0.1025
_refine_ls_wR_factor_ref 0.1077
_reflns_number_gt 3484
_reflns_number_total 4107
_reflns_threshold_expression I>2\s(I)
_cod_data_source_file hb2933.cif
_cod_data_source_block I
_cod_depositor_comments
;
The following automatic conversions were performed:
'_symmetry_cell_setting' value 'Monoclinic' changed to 'monoclinic'
according to '/home/saulius/struct/CIF-dictionaries/cif_core.dic'
dictionary named 'cif_core.dic' version 2.4.1 from 2010-06-29.

Automatic conversion script
Id: cif_fix_enum 1527 2010-12-29 10:47:43Z saulius 

The following automatic conversions were performed:

'_symmetry_cell_setting' value 'Monoclinic' changed to 'monoclinic'
according to /home/saulius/struct/CIF-dictionaries/cif_core.dic
dictionary named 'cif_core.dic' version 2.4.1 from 2010-06-29.

Automatic conversion script
Id: cif_fix_values 1715 2011-07-08 13:25:40Z adriana 
;
_cod_original_cell_volume 2249.38(18)
_cod_original_sg_symbol_H-M 'P 21/n'
_cod_database_code 2221684
_cod_database_fobs_code 2221684

loop_
_symmetry_equiv_pos_as_xyz
'x, y, z'
'-x+1/2, y+1/2, -z+1/2'
'-x, -y, -z'
'x-1/2, -y-1/2, z-1/2'

loop_
_atom_site_type_symbol
_atom_site_label
_atom_site_fract_x
_atom_site_fract_y
_atom_site_fract_z
_atom_site_U_iso_or_equiv
_atom_site_adp_type
_atom_site_calc_flag
_atom_site_refinement_flags
_atom_site_occupancy
_atom_site_disorder_assembly
_atom_site_disorder_group
Mg Mg1 0.56815(8) 0.31486(6) 0.70780(8) 0.0349(2) Uani d . 1 . .
Br Br1 0.60093(3) 0.24360(2) 0.89652(3) 0.05398(15) Uani d . 1 . .
O O1 0.4214(2) 0.38260(15) 0.6841(2) 0.0572(6) Uani d . 1 . .
C C2 0.4112(4) 0.4578(4) 0.6045(5) 0.0967(17) Uani d . 1 . .
H H2A 0.4898 0.4781 0.6011 0.116 Uiso calc R 1 . .
H H2B 0.3649 0.4465 0.5243 0.116 Uiso calc R 1 . .
C C3 0.3515(7) 0.5122(4) 0.6625(8) 0.159(4) Uani d . 1 . .
H H3A 0.3114 0.5542 0.6085 0.190 Uiso calc R 1 . .
H H3B 0.4067 0.5376 0.7296 0.190 Uiso calc R 1 . .
C C4 0.2618(6) 0.4595(5) 0.7036(7) 0.145(3) Uani d . 1 . .
H H4A 0.2312 0.4860 0.7653 0.173 Uiso calc R 1 . .
H H4B 0.1951 0.4450 0.6379 0.173 Uiso calc R 1 . .
C C5 0.3367(5) 0.3866(6) 0.7512(5) 0.143(3) Uani d . 1 . .
H H5 0.3763 0.3948 0.8354 0.172 Uiso calc R 1 . .
C C6 0.2702(6) 0.3147(6) 0.7372(7) 0.170(4) Uani d . 1 . .
H H6A 0.3212 0.2705 0.7720 0.256 Uiso calc R 1 . .
H H6B 0.2383 0.3044 0.6539 0.256 Uiso calc R 1 . .
H H6C 0.2052 0.3199 0.7762 0.256 Uiso calc R 1 . .
O O11 0.50159(19) 0.23129(11) 0.58553(18) 0.0412(5) Uani d . 1 . .
C C12 0.4587(3) 0.2531(2) 0.4632(3) 0.0536(8) Uani d . 1 . .
H H12A 0.4940 0.3040 0.4464 0.064 Uiso calc R 1 . .
H H12B 0.3718 0.2587 0.4430 0.064 Uiso calc R 1 . .
C C13 0.4955(5) 0.1870(3) 0.3968(4) 0.0852(15) Uani d . 1 . .
H H13A 0.4355 0.1777 0.3231 0.102 Uiso calc R 1 . .
H H13B 0.5713 0.1998 0.3774 0.102 Uiso calc R 1 . .
C C14 0.5080(4) 0.1158(2) 0.4719(4) 0.0672(11) Uani d . 1 . .
H H14A 0.5833 0.0884 0.4732 0.081 Uiso calc R 1 . .
H H14B 0.4426 0.0782 0.4422 0.081 Uiso calc R 1 . .
C C15 0.5056(3) 0.14444(18) 0.5944(3) 0.0521(9) Uani d . 1 . .
H H15 0.5799 0.1279 0.6508 0.063 Uiso calc R 1 . .
C C16 0.4023(4) 0.1148(3) 0.6359(4) 0.0790(13) Uani d . 1 . .
H H16A 0.4065 0.1351 0.7147 0.119 Uiso calc R 1 . .
H H16B 0.4032 0.0565 0.6373 0.119 Uiso calc R 1 . .
H H16C 0.3294 0.1334 0.5829 0.119 Uiso calc R 1 . .
C C21 0.7121(2) 0.37048(16) 0.6550(2) 0.0341(6) Uani d . 1 . .
C C22 0.7636(2) 0.44648(17) 0.6866(3) 0.0395(7) Uani d . 1 . .
C C23 0.8611(3) 0.4719(2) 0.6460(3) 0.0549(9) Uani d . 1 . .
H H23 0.8928 0.5234 0.6666 0.066 Uiso calc R 1 . .
C C24 0.9121(3) 0.4234(3) 0.5767(4) 0.0627(11) Uani d . 1 . .
H H24 0.9794 0.4411 0.5518 0.075 Uiso calc R 1 . .
C C25 0.8648(3) 0.3495(2) 0.5439(3) 0.0542(9) Uani d . 1 . .
H H25 0.8986 0.3159 0.4959 0.065 Uiso calc R 1 . .
C C26 0.7668(3) 0.32490(18) 0.5821(3) 0.0419(7) Uani d . 1 . .
H H26 0.7345 0.2741 0.5577 0.050 Uiso calc R 1 . .
C C31 0.6804(3) 0.4711(2) 0.8611(3) 0.0483(8) Uani d . 1 . .
H H31 0.6914 0.4163 0.8802 0.058 Uiso calc R 1 . .
C C32 0.7136(3) 0.50025(17) 0.7624(3) 0.0442(8) Uani d . 1 . .
C C33 0.6971(4) 0.5819(2) 0.7384(3) 0.0638(11) Uani d . 1 . .
H H33 0.7205 0.6039 0.6732 0.077 Uiso calc R 1 . .
C C34 0.6474(5) 0.6307(2) 0.8081(4) 0.0854(16) Uani d . 1 . .
H H34 0.6354 0.6855 0.7890 0.102 Uiso calc R 1 . .
C C35 0.6154(4) 0.6014(3) 0.9041(4) 0.0853(16) Uani d . 1 . .
H H35 0.5821 0.6356 0.9517 0.102 Uiso calc R 1 . .
C C36 0.6318(4) 0.5206(2) 0.9319(3) 0.0656(11) Uani d . 1 . .
H H36 0.6099 0.4997 0.9986 0.079 Uiso calc R 1 . .

loop_
_atom_site_aniso_label
_atom_site_aniso_U_11
_atom_site_aniso_U_22
_atom_site_aniso_U_33
_atom_site_aniso_U_12
_atom_site_aniso_U_13
_atom_site_aniso_U_23
Mg1 0.0308(5) 0.0364(5) 0.0377(5) -0.0051(4) 0.0085(4) -0.0023(4)
Br1 0.0496(2) 0.0716(3) 0.0401(2) -0.01271(17) 0.00923(14) 0.00894(16)
O1 0.0412(13) 0.0673(16) 0.0586(15) 0.0132(11) 0.0029(11) -0.0154(12)
C2 0.059(3) 0.116(4) 0.106(4) 0.027(3) 0.002(3) 0.014(3)
C3 0.129(6) 0.114(5) 0.174(8) 0.051(5) -0.082(6) -0.039(5)
C4 0.103(5) 0.204(8) 0.133(6) 0.102(6) 0.039(4) -0.001(5)
C5 0.080(4) 0.269(10) 0.082(4) 0.081(5) 0.023(3) -0.001(5)
C6 0.086(5) 0.277(12) 0.145(7) -0.072(6) 0.022(4) 0.027(7)
O11 0.0477(12) 0.0308(11) 0.0408(11) -0.0064(9) 0.0017(9) 0.0021(8)
C12 0.065(2) 0.0477(19) 0.0407(17) -0.0002(17) -0.0019(15) 0.0043(15)
C13 0.137(5) 0.065(3) 0.054(2) -0.002(3) 0.024(3) -0.013(2)
C14 0.072(3) 0.050(2) 0.075(3) 0.0072(19) 0.009(2) -0.0172(19)
C15 0.054(2) 0.0317(16) 0.061(2) -0.0068(14) -0.0061(16) 0.0057(15)
C16 0.090(3) 0.069(3) 0.073(3) -0.043(2) 0.010(2) 0.003(2)
C21 0.0299(13) 0.0292(14) 0.0409(15) 0.0013(11) 0.0038(11) 0.0036(12)
C22 0.0312(14) 0.0343(15) 0.0451(17) -0.0061(12) -0.0063(12) 0.0082(13)
C23 0.0436(19) 0.054(2) 0.058(2) -0.0204(16) -0.0055(16) 0.0150(17)
C24 0.0345(17) 0.086(3) 0.067(2) -0.0100(18) 0.0113(16) 0.025(2)
C25 0.0435(18) 0.066(2) 0.057(2) 0.0104(17) 0.0198(16) 0.0174(18)
C26 0.0397(16) 0.0364(16) 0.0507(18) 0.0063(13) 0.0129(14) 0.0064(13)
C31 0.0481(18) 0.0392(17) 0.0478(19) 0.0046(14) -0.0079(14) -0.0072(14)
C32 0.0417(16) 0.0341(16) 0.0450(18) -0.0045(13) -0.0132(13) -0.0052(13)
C33 0.082(3) 0.0333(18) 0.055(2) -0.0038(17) -0.0242(19) -0.0040(16)
C34 0.124(4) 0.038(2) 0.065(3) 0.015(2) -0.035(3) -0.017(2)
C35 0.103(4) 0.064(3) 0.066(3) 0.033(2) -0.025(3) -0.034(2)
C36 0.069(2) 0.068(2) 0.049(2) 0.013(2) -0.0076(18) -0.0172(18)

loop_
_atom_type_symbol
_atom_type_description
_atom_type_scat_dispersion_real
_atom_type_scat_dispersion_imag
_atom_type_scat_source
C C 0.0033 0.0016 'International Tables Vol C Tables 4.2.6.8 and 6.1.1.4'
H H 0.0000 0.0000 'International Tables Vol C Tables 4.2.6.8 and 6.1.1.4'
Br Br -0.2901 2.4595 'International Tables Vol C Tables 4.2.6.8 and 6.1.1.4'
Mg Mg 0.0486 0.0363 'International Tables Vol C Tables 4.2.6.8 and 6.1.1.4'
O O 0.0106 0.0060 'International Tables Vol C Tables 4.2.6.8 and 6.1.1.4'

loop_
_geom_angle_atom_site_label_1
_geom_angle_atom_site_label_2
_geom_angle_atom_site_label_3
_geom_angle_site_symmetry_1
_geom_angle_site_symmetry_3
_geom_angle
_geom_angle_publ_flag
O1 Mg1 O11 . . 97.02(10) y
O1 Mg1 C21 . . 114.41(11) y
O11 Mg1 C21 . . 106.87(11) y
O1 Mg1 Br1 . . 109.97(9) y
O11 Mg1 Br1 . . 104.75(7) y
C21 Mg1 Br1 . . 120.53(8) y
C5 O1 C2 . . 109.6(4) ?
C5 O1 Mg1 . . 129.5(3) ?
C2 O1 Mg1 . . 118.7(2) ?
C3 C2 O1 . . 102.0(5) ?
C3 C2 H2A . . 111.4 ?
O1 C2 H2A . . 111.4 ?
C3 C2 H2B . . 111.4 ?
O1 C2 H2B . . 111.4 ?
H2A C2 H2B . . 109.2 ?
C2 C3 C4 . . 103.3(6) ?
C2 C3 H3A . . 111.1 ?
C4 C3 H3A . . 111.1 ?
C2 C3 H3B . . 111.1 ?
C4 C3 H3B . . 111.1 ?
H3A C3 H3B . . 109.1 ?
C5 C4 C3 . . 101.7(5) ?
C5 C4 H4A . . 111.4 ?
C3 C4 H4A . . 111.4 ?
C5 C4 H4B . . 111.4 ?
C3 C4 H4B . . 111.4 ?
H4A C4 H4B . . 109.3 ?
O1 C5 C6 . . 109.4(6) ?
O1 C5 C4 . . 104.4(6) ?
C6 C5 C4 . . 112.8(7) ?
O1 C5 H5 . . 110.0 ?
C6 C5 H5 . . 110.0 ?
C4 C5 H5 . . 110.0 ?
C5 C6 H6A . . 109.5 ?
C5 C6 H6B . . 109.5 ?
H6A C6 H6B . . 109.5 ?
C5 C6 H6C . . 109.5 ?
H6A C6 H6C . . 109.5 ?
H6B C6 H6C . . 109.5 ?
C12 O11 C15 . . 108.6(2) ?
C12 O11 Mg1 . . 120.80(18) ?
C15 O11 Mg1 . . 129.73(19) ?
O11 C12 C13 . . 105.0(3) ?
O11 C12 H12A . . 110.7 ?
C13 C12 H12A . . 110.7 ?
O11 C12 H12B . . 110.7 ?
C13 C12 H12B . . 110.7 ?
H12A C12 H12B . . 108.8 ?
C14 C13 C12 . . 106.9(3) ?
C14 C13 H13A . . 110.3 ?
C12 C13 H13A . . 110.3 ?
C14 C13 H13B . . 110.3 ?
C12 C13 H13B . . 110.3 ?
H13A C13 H13B . . 108.6 ?
C13 C14 C15 . . 106.8(3) ?
C13 C14 H14A . . 110.4 ?
C15 C14 H14A . . 110.4 ?
C13 C14 H14B . . 110.4 ?
C15 C14 H14B . . 110.4 ?
H14A C14 H14B . . 108.6 ?
O11 C15 C16 . . 110.0(3) ?
O11 C15 C14 . . 104.7(3) ?
C16 C15 C14 . . 113.8(3) ?
O11 C15 H15 . . 109.4 ?
C16 C15 H15 . . 109.4 ?
C14 C15 H15 . . 109.4 ?
C15 C16 H16A . . 109.5 ?
C15 C16 H16B . . 109.5 ?
H16A C16 H16B . . 109.5 ?
C15 C16 H16C . . 109.5 ?
H16A C16 H16C . . 109.5 ?
H16B C16 H16C . . 109.5 ?
C26 C21 C22 . . 114.9(3) ?
C26 C21 Mg1 . . 116.1(2) ?
C22 C21 Mg1 . . 128.9(2) ?
C23 C22 C21 . . 120.8(3) ?
C23 C22 C32 . . 119.2(3) ?
C21 C22 C32 . . 120.0(3) ?
C24 C23 C22 . . 121.3(3) ?
C24 C23 H23 . . 119.3 ?
C22 C23 H23 . . 119.3 ?
C25 C24 C23 . . 119.7(3) ?
C25 C24 H24 . . 120.1 ?
C23 C24 H24 . . 120.1 ?
C24 C25 C26 . . 119.0(3) ?
C24 C25 H25 . . 120.5 ?
C26 C25 H25 . . 120.5 ?
C25 C26 C21 . . 124.2(3) ?
C25 C26 H26 . . 117.9 ?
C21 C26 H26 . . 117.9 ?
C36 C31 C32 . . 121.6(3) ?
C36 C31 H31 . . 119.2 ?
C32 C31 H31 . . 119.2 ?
C31 C32 C33 . . 117.2(3) ?
C31 C32 C22 . . 121.0(3) ?
C33 C32 C22 . . 121.8(3) ?
C34 C33 C32 . . 121.1(4) ?
C34 C33 H33 . . 119.5 ?
C32 C33 H33 . . 119.5 ?
C35 C34 C33 . . 121.0(4) ?
C35 C34 H34 . . 119.5 ?
C33 C34 H34 . . 119.5 ?
C34 C35 C36 . . 119.7(4) ?
C34 C35 H35 . . 120.1 ?
C36 C35 H35 . . 120.1 ?
C31 C36 C35 . . 119.4(4) ?
C31 C36 H36 . . 120.3 ?
C35 C36 H36 . . 120.3 ?

loop_
_geom_bond_atom_site_label_1
_geom_bond_atom_site_label_2
_geom_bond_site_symmetry_2
_geom_bond_distance
_geom_bond_publ_flag
Mg1 O1 . 2.022(2) y
Mg1 O11 . 2.030(2) y
Mg1 C21 . 2.143(3) y
Mg1 Br1 . 2.4750(10) y
O1 C5 . 1.408(6) ?
O1 C2 . 1.562(6) ?
C2 C3 . 1.421(9) ?
C2 H2A . 0.9900 ?
C2 H2B . 0.9900 ?
C3 C4 . 1.536(11) ?
C3 H3A . 0.9900 ?
C3 H3B . 0.9900 ?
C4 C5 . 1.533(9) ?
C4 H4A . 0.9900 ?
C4 H4B . 0.9900 ?
C5 C6 . 1.425(11) ?
C5 H5 . 1.0000 ?
C6 H6A . 0.9800 ?
C6 H6B . 0.9800 ?
C6 H6C . 0.9800 ?
O11 C12 . 1.456(4) ?
O11 C15 . 1.463(4) ?
C12 C13 . 1.481(5) ?
C12 H12A . 0.9900 ?
C12 H12B . 0.9900 ?
C13 C14 . 1.475(6) ?
C13 H13A . 0.9900 ?
C13 H13B . 0.9900 ?
C14 C15 . 1.529(5) ?
C14 H14A . 0.9900 ?
C14 H14B . 0.9900 ?
C15 C16 . 1.492(5) ?
C15 H15 . 1.0000 ?
C16 H16A . 0.9800 ?
C16 H16B . 0.9800 ?
C16 H16C . 0.9800 ?
C21 C26 . 1.412(4) ?
C21 C22 . 1.424(4) ?
C22 C23 . 1.403(5) ?
C22 C32 . 1.485(5) ?
C23 C24 . 1.385(6) ?
C23 H23 . 0.9500 ?
C24 C25 . 1.377(6) ?
C24 H24 . 0.9500 ?
C25 C26 . 1.390(4) ?
C25 H25 . 0.9500 ?
C26 H26 . 0.9500 ?
C31 C36 . 1.393(5) ?
C31 C32 . 1.399(5) ?
C31 H31 . 0.9500 ?
C32 C33 . 1.404(4) ?
C33 C34 . 1.384(6) ?
C33 H33 . 0.9500 ?
C34 C35 . 1.366(7) ?
C34 H34 . 0.9500 ?
C35 C36 . 1.398(6) ?
C35 H35 . 0.9500 ?
C36 H36 . 0.9500 ?

loop_
_geom_torsion_atom_site_label_1
_geom_torsion_atom_site_label_2
_geom_torsion_atom_site_label_3
_geom_torsion_atom_site_label_4
_geom_torsion_site_symmetry_1
_geom_torsion_site_symmetry_2
_geom_torsion_site_symmetry_3
_geom_torsion_site_symmetry_4
_geom_torsion
_geom_torsion_publ_flag
O11 Mg1 O1 C5 . . . . 101.5(5) ?
C21 Mg1 O1 C5 . . . . -146.4(5) ?
Br1 Mg1 O1 C5 . . . . -7.1(5) ?
O11 Mg1 O1 C2 . . . . -97.5(3) ?
C21 Mg1 O1 C2 . . . . 14.7(3) ?
Br1 Mg1 O1 C2 . . . . 154.0(3) ?
C5 O1 C2 C3 . . . . 20.6(6) ?
Mg1 O1 C2 C3 . . . . -144.0(4) ?
O1 C2 C3 C4 . . . . -38.6(5) ?
C2 C3 C4 C5 . . . . 43.7(7) ?
C2 O1 C5 C6 . . . . 127.7(6) ?
Mg1 O1 C5 C6 . . . . -69.9(7) ?
C2 O1 C5 C4 . . . . 6.8(7) ?
Mg1 O1 C5 C4 . . . . 169.2(4) ?
C3 C4 C5 O1 . . . . -29.7(8) ?
C3 C4 C5 C6 . . . . -148.4(7) ?
O1 Mg1 O11 C12 . . . . 60.3(3) ?
C21 Mg1 O11 C12 . . . . -57.9(3) ?
Br1 Mg1 O11 C12 . . . . 173.1(2) ?
O1 Mg1 O11 C15 . . . . -131.4(3) ?
C21 Mg1 O11 C15 . . . . 110.4(3) ?
Br1 Mg1 O11 C15 . . . . -18.6(3) ?
C15 O11 C12 C13 . . . . -28.8(4) ?
Mg1 O11 C12 C13 . . . . 141.7(3) ?
O11 C12 C13 C14 . . . . 25.2(5) ?
C12 C13 C14 C15 . . . . -12.7(5) ?
C12 O11 C15 C16 . . . . -102.0(3) ?
Mg1 O11 C15 C16 . . . . 88.6(3) ?
C12 O11 C15 C14 . . . . 20.7(4) ?
Mg1 O11 C15 C14 . . . . -148.7(2) ?
C13 C14 C15 O11 . . . . -4.6(4) ?
C13 C14 C15 C16 . . . . 115.6(4) ?
O1 Mg1 C21 C26 . . . . -130.5(2) ?
O11 Mg1 C21 C26 . . . . -24.4(2) ?
Br1 Mg1 C21 C26 . . . . 94.8(2) ?
O1 Mg1 C21 C22 . . . . 52.0(3) ?
O11 Mg1 C21 C22 . . . . 158.2(2) ?
Br1 Mg1 C21 C22 . . . . -82.6(3) ?
C26 C21 C22 C23 . . . . 0.3(4) ?
Mg1 C21 C22 C23 . . . . 177.7(2) ?
C26 C21 C22 C32 . . . . 179.6(3) ?
Mg1 C21 C22 C32 . . . . -2.9(4) ?
C21 C22 C23 C24 . . . . -1.6(5) ?
C32 C22 C23 C24 . . . . 179.0(3) ?
C22 C23 C24 C25 . . . . 1.7(5) ?
C23 C24 C25 C26 . . . . -0.4(5) ?
C24 C25 C26 C21 . . . . -1.0(5) ?
C22 C21 C26 C25 . . . . 1.1(4) ?
Mg1 C21 C26 C25 . . . . -176.7(2) ?
C36 C31 C32 C33 . . . . 0.8(5) ?
C36 C31 C32 C22 . . . . -179.0(3) ?
C23 C22 C32 C31 . . . . -136.9(3) ?
C21 C22 C32 C31 . . . . 43.7(4) ?
C23 C22 C32 C33 . . . . 43.3(4) ?
C21 C22 C32 C33 . . . . -136.1(3) ?
C31 C32 C33 C34 . . . . -1.6(5) ?
C22 C32 C33 C34 . . . . 178.2(3) ?
C32 C33 C34 C35 . . . . 1.6(6) ?
C33 C34 C35 C36 . . . . -0.7(7) ?
C32 C31 C36 C35 . . . . 0.1(5) ?
C34 C35 C36 C31 . . . . -0.1(6) ?
